data_7008788
loop_
_publ_author_name
'Chang, Xiaohong'
'Lee, Kyung-Eun'
'Il Jeon, Sang'
'Kim, Yong-Joo'
'Lee, H.-K.'
'Lee, Soon W.'

_publ_section_title
;
 Bis(isothiocyanato)bis(phosphine) complexes of group 10 metals:
 reactivity toward organic isocyanides
;
_journal_issue 23
_journal_name_full 'Dalton Transactions'
_journal_page_first 3722
_journal_paper_doi 10.1039/b508134c
_journal_year 2005
_chemical_formula_sum 'C20 H42 N2 P2 Pd S2'
_chemical_formula_weight 543.02
_chemical_name_systematic
;
?
;
_space_group_IT_number 2
_symmetry_cell_setting triclinic
_symmetry_space_group_name_Hall '-P 1'
_symmetry_space_group_name_H-M 'P -1'
_atom_sites_solution_hydrogens geom
_atom_sites_solution_primary direct
_atom_sites_solution_secondary difmap
_audit_creation_method SHELXL-97
_cell_angle_alpha 89.676(9)
_cell_angle_beta 86.225(9)
_cell_angle_gamma 87.750(10)
_cell_formula_units_Z 2
_cell_length_a 8.7268(9)
_cell_length_b 9.3401(12)
_cell_length_c 17.114(2)
_cell_measurement_reflns_used 27
_cell_measurement_temperature 293(2)
_cell_measurement_theta_max 12.48
_cell_measurement_theta_min 4.94
_cell_volume 1390.8(3)
_computing_cell_refinement 'Siemens XSCANS'
_computing_data_collection 'Siemens XSCANS'
_computing_data_reduction 'Siemens SHELXTL'
_computing_molecular_graphics 'Siemens SHELXTL'
_computing_publication_material 'Siemens SHELXTL'
_computing_structure_refinement 'SHELXL-97 (Sheldrick, 1997)'
_computing_structure_solution 'SHELXS-97 (Sheldrick, 1990)'
_diffrn_ambient_temperature 293(2)
_diffrn_measured_fraction_theta_full 0.990
_diffrn_measured_fraction_theta_max 0.990
_diffrn_measurement_device 'Siemens P4'
_diffrn_measurement_method '\w scans'
_diffrn_radiation_monochromator graphite
_diffrn_radiation_source 'sealed tube'
_diffrn_radiation_type MoK\a
_diffrn_radiation_wavelength 0.71073
_diffrn_reflns_av_R_equivalents 0.0177
_diffrn_reflns_av_sigmaI/netI 0.0361
_diffrn_reflns_limit_h_max 0
_diffrn_reflns_limit_h_min -10
_diffrn_reflns_limit_k_max 11
_diffrn_reflns_limit_k_min -11
_diffrn_reflns_limit_l_max 20
_diffrn_reflns_limit_l_min -20
_diffrn_reflns_number 5192
_diffrn_reflns_theta_full 25.00
_diffrn_reflns_theta_max 25.00
_diffrn_reflns_theta_min 2.18
_diffrn_standards_interval_count 97
_diffrn_standards_number 3
_exptl_absorpt_coefficient_mu 0.940
_exptl_absorpt_correction_T_max 0.8930
_exptl_absorpt_correction_T_min 0.6359
_exptl_absorpt_correction_type empirical
_exptl_crystal_colour 'YELLOW '
_exptl_crystal_density_diffrn 1.297
_exptl_crystal_density_method 'not measured'
_exptl_crystal_description 'BLOCK '
_exptl_crystal_F_000 568
_exptl_crystal_size_max 0.36
_exptl_crystal_size_mid 0.28
_exptl_crystal_size_min 0.20
_refine_diff_density_max 0.413
_refine_diff_density_min -0.446
_refine_diff_density_rms 0.056
_refine_ls_extinction_method none
_refine_ls_goodness_of_fit_ref 1.050
_refine_ls_hydrogen_treatment mixed
_refine_ls_matrix_type full
_refine_ls_number_parameters 247
_refine_ls_number_reflns 4843
_refine_ls_number_restraints 0
_refine_ls_restrained_S_all 1.050
_refine_ls_R_factor_all 0.0496
_refine_ls_R_factor_gt 0.0343
_refine_ls_shift/su_max 0.001
_refine_ls_shift/su_mean 0.000
_refine_ls_structure_factor_coef Fsqd
_refine_ls_weighting_details 'calc w=1/[\s^2^(Fo^2^)+(0.0378P)^2^+0.6258P] where P=(Fo^2^+2Fc^2^)/3'
_refine_ls_weighting_scheme calc
_refine_ls_wR_factor_gt 0.0816
_refine_ls_wR_factor_ref 0.0894
_reflns_number_gt 3783
_reflns_number_total 4843
_reflns_threshold_expression >2sigma(I)
_cod_data_source_file b508134c.txt
_cod_data_source_block isomers
_cod_depositor_comments
;
The following automatic conversions were performed:
'_symmetry_cell_setting' value 'Triclinic' changed to 'triclinic'
according to '/home/saulius/struct/CIF-dictionaries/cif_core.dic'
dictionary named 'cif_core.dic' version 2.4.1 from 2010-06-29.

Automatic conversion script
Id: cif_fix_enum 1527 2010-12-29 10:47:43Z saulius 
;
_cod_original_cell_volume 1390.9(3)
_cod_original_sg_symbol_H-M 'P-1 '
_cod_database_code 7008788

loop_
_symmetry_equiv_pos_as_xyz
'x, y, z'
'-x, -y, -z'

loop_
_atom_site_label
_atom_site_type_symbol
_atom_site_fract_x
_atom_site_fract_y
_atom_site_fract_z
_atom_site_U_iso_or_equiv
_atom_site_adp_type
_atom_site_occupancy
_atom_site_symmetry_multiplicity
_atom_site_calc_flag
_atom_site_refinement_flags
_atom_site_disorder_assembly
_atom_site_disorder_group
Pd1 Pd 0.5000 0.5000 0.0000 0.05224(12) Uani 1 2 d S . .
S1 S 0.19903(17) 0.18558(14) -0.13450(9) 0.1028(4) Uani 1 1 d . . .
P1 P 0.33589(11) 0.69915(10) -0.01450(5) 0.0553(2) Uani 1 1 d . . .
N1 N 0.3700(4) 0.3741(4) -0.0583(2) 0.0719(9) Uani 1 1 d . . .
C1 C 0.2994(4) 0.2966(4) -0.0897(2) 0.0624(9) Uani 1 1 d . . .
C2 C 0.2868(5) 0.7880(4) 0.0783(2) 0.0667(10) Uani 1 1 d . . .
H2A H 0.3772 0.8333 0.0951 0.080 Uiso 1 1 calc R . .
H2B H 0.2091 0.8629 0.0707 0.080 Uiso 1 1 calc R . .
C3 C 0.2267(6) 0.6866(5) 0.1436(2) 0.0856(13) Uani 1 1 d . . .
H3A H 0.1321 0.6466 0.1285 0.103 Uiso 1 1 calc R . .
H3B H 0.3013 0.6080 0.1489 0.103 Uiso 1 1 calc R . .
C4 C 0.1971(7) 0.7589(6) 0.2208(3) 0.1157(18) Uani 1 1 d . . .
H4A H 0.1594 0.6909 0.2590 0.174 Uiso 1 1 calc R . .
H4B H 0.1219 0.8358 0.2163 0.174 Uiso 1 1 calc R . .
H4C H 0.2909 0.7964 0.2369 0.174 Uiso 1 1 calc R . .
C5 C 0.4272(4) 0.8326(4) -0.0770(2) 0.0610(9) Uani 1 1 d . . .
H5A H 0.3594 0.9174 -0.0780 0.073 Uiso 1 1 calc R . .
H5B H 0.5210 0.8596 -0.0545 0.073 Uiso 1 1 calc R . .
C6 C 0.4661(5) 0.7829(5) -0.1607(2) 0.0800(12) Uani 1 1 d . . .
H6A H 0.5350 0.6989 -0.1599 0.096 Uiso 1 1 calc R . .
H6B H 0.3727 0.7552 -0.1833 0.096 Uiso 1 1 calc R . .
C7 C 0.5404(6) 0.8959(5) -0.2117(3) 0.0944(14) Uani 1 1 d . . .
H7A H 0.5625 0.8588 -0.2636 0.142 Uiso 1 1 calc R . .
H7B H 0.6342 0.9224 -0.1903 0.142 Uiso 1 1 calc R . .
H7C H 0.4719 0.9786 -0.2138 0.142 Uiso 1 1 calc R . .
C8 C 0.1546(4) 0.6615(4) -0.0556(2) 0.0648(9) Uani 1 1 d . . .
H8A H 0.1775 0.6106 -0.1045 0.078 Uiso 1 1 calc R . .
H8B H 0.0996 0.5972 -0.0201 0.078 Uiso 1 1 calc R . .
C9 C 0.0480(5) 0.7884(5) -0.0714(3) 0.0825(12) Uani 1 1 d . . .
H9A H 0.0206 0.8384 -0.0226 0.099 Uiso 1 1 calc R . .
H9B H 0.1014 0.8542 -0.1066 0.099 Uiso 1 1 calc R . .
C10 C -0.0964(5) 0.7450(6) -0.1069(3) 0.1049(17) Uani 1 1 d . . .
H10A H -0.1600 0.8288 -0.1161 0.157 Uiso 1 1 calc R . .
H10B H -0.1512 0.6818 -0.0716 0.157 Uiso 1 1 calc R . .
H10C H -0.0700 0.6967 -0.1556 0.157 Uiso 1 1 calc R . .
Pd2 Pd 0.5000 0.0000 -0.5000 0.04984(12) Uani 1 2 d S . .
S2 S 0.67242(12) 0.08724(13) -0.41462(6) 0.0758(3) Uani 1 1 d . . .
P2 P 0.30263(11) 0.16428(10) -0.45602(5) 0.0557(2) Uani 1 1 d . . .
N2 N 0.7850(7) 0.3214(6) -0.4995(4) 0.148(2) Uani 1 1 d . . .
C11 C 0.7359(6) 0.2246(6) -0.4662(3) 0.0916(15) Uani 1 1 d . . .
C12 C 0.1425(4) 0.0688(4) -0.4101(2) 0.0633(9) Uani 1 1 d . . .
H12A H 0.0608 0.1375 -0.3933 0.076 Uiso 1 1 calc R . .
H12B H 0.1029 0.0061 -0.4483 0.076 Uiso 1 1 calc R . .
C13 C 0.1883(5) -0.0201(5) -0.3396(2) 0.0796(12) Uani 1 1 d . . .
H13A H 0.2767 -0.0819 -0.3554 0.095 Uiso 1 1 calc R . .
H13B H 0.2188 0.0438 -0.2995 0.095 Uiso 1 1 calc R . .
C14 C 0.0637(6) -0.1095(6) -0.3058(3) 0.1062(16) Uani 1 1 d . . .
H14A H 0.0994 -0.1626 -0.2619 0.159 Uiso 1 1 calc R . .
H14B H 0.0345 -0.1749 -0.3448 0.159 Uiso 1 1 calc R . .
H14C H -0.0234 -0.0490 -0.2888 0.159 Uiso 1 1 calc R . .
C15 C 0.3488(4) 0.2985(4) -0.3847(2) 0.0668(10) Uani 1 1 d . . .
H15A H 0.3955 0.2494 -0.3417 0.080 Uiso 1 1 calc R . .
H15B H 0.4252 0.3597 -0.4094 0.080 Uiso 1 1 calc R . .
C16 C 0.2154(6) 0.3929(5) -0.3513(3) 0.0915(14) Uani 1 1 d . . .
H16A H 0.1394 0.3329 -0.3251 0.110 Uiso 1 1 calc R . .
H16B H 0.1674 0.4423 -0.3938 0.110 Uiso 1 1 calc R . .
C17 C 0.2639(7) 0.5028(5) -0.2935(3) 0.1129(18) Uani 1 1 d . . .
H17A H 0.1756 0.5599 -0.2744 0.169 Uiso 1 1 calc R . .
H17B H 0.3379 0.5636 -0.3193 0.169 Uiso 1 1 calc R . .
H17C H 0.3089 0.4545 -0.2504 0.169 Uiso 1 1 calc R . .
C18 C 0.2218(5) 0.2663(4) -0.5356(2) 0.0692(10) Uani 1 1 d . . .
H18A H 0.1707 0.2012 -0.5684 0.083 Uiso 1 1 calc R . .
H18B H 0.1445 0.3347 -0.5135 0.083 Uiso 1 1 calc R . .
C19 C 0.3375(6) 0.3459(5) -0.5861(3) 0.0897(13) Uani 1 1 d . . .
H19A H 0.4189 0.2790 -0.6055 0.108 Uiso 1 1 calc R . .
H19B H 0.3830 0.4167 -0.5545 0.108 Uiso 1 1 calc R . .
C20 C 0.2684(7) 0.4199(6) -0.6547(3) 0.120(2) Uani 1 1 d . . .
H20A H 0.3470 0.4686 -0.6851 0.180 Uiso 1 1 calc R . .
H20B H 0.1895 0.4881 -0.6360 0.180 Uiso 1 1 calc R . .
H20C H 0.2248 0.3502 -0.6868 0.180 Uiso 1 1 calc R . .

loop_
_atom_site_aniso_label
_atom_site_aniso_U_11
_atom_site_aniso_U_22
_atom_site_aniso_U_33
_atom_site_aniso_U_23
_atom_site_aniso_U_13
_atom_site_aniso_U_12
Pd1 0.0531(2) 0.0506(2) 0.0538(2) -0.00629(16) -0.00920(17) -0.00271(16)
S1 0.1019(9) 0.0911(9) 0.1207(11) -0.0261(7) -0.0381(8) -0.0161(7)
P1 0.0571(5) 0.0534(5) 0.0557(5) -0.0038(4) -0.0068(4) -0.0002(4)
N1 0.070(2) 0.0636(19) 0.083(2) -0.0107(17) -0.0104(18) -0.0007(17)
C1 0.058(2) 0.055(2) 0.075(2) -0.0068(18) -0.0168(19) 0.0063(17)
C2 0.074(2) 0.064(2) 0.061(2) -0.0103(18) -0.0044(19) 0.0057(19)
C3 0.095(3) 0.091(3) 0.069(3) -0.002(2) 0.010(2) 0.003(3)
C4 0.143(5) 0.128(5) 0.073(3) 0.001(3) 0.011(3) -0.001(4)
C5 0.060(2) 0.057(2) 0.067(2) -0.0018(17) -0.0068(18) -0.0046(17)
C6 0.087(3) 0.085(3) 0.068(3) -0.003(2) 0.001(2) -0.014(2)
C7 0.092(3) 0.121(4) 0.069(3) 0.013(3) 0.002(2) -0.008(3)
C8 0.058(2) 0.069(2) 0.068(2) 0.0005(18) -0.0098(18) -0.0032(18)
C9 0.070(3) 0.092(3) 0.086(3) 0.006(2) -0.014(2) 0.008(2)
C10 0.060(3) 0.141(5) 0.115(4) 0.029(3) -0.017(3) -0.005(3)
Pd2 0.0460(2) 0.0556(2) 0.0486(2) -0.00604(16) -0.00711(16) -0.00406(16)
S2 0.0675(6) 0.0904(8) 0.0721(6) -0.0195(5) -0.0220(5) -0.0052(5)
P2 0.0525(5) 0.0598(5) 0.0547(5) -0.0050(4) -0.0039(4) 0.0004(4)
N2 0.149(5) 0.107(4) 0.188(6) -0.009(4) 0.009(4) -0.044(4)
C11 0.074(3) 0.087(3) 0.114(4) -0.034(3) -0.011(3) -0.006(3)
C12 0.055(2) 0.070(2) 0.065(2) -0.0032(18) -0.0029(17) -0.0025(17)
C13 0.086(3) 0.094(3) 0.060(2) 0.001(2) -0.008(2) -0.019(2)
C14 0.112(4) 0.109(4) 0.096(4) 0.018(3) 0.009(3) -0.011(3)
C15 0.070(2) 0.065(2) 0.066(2) -0.0110(18) -0.0027(19) -0.0049(19)
C16 0.102(3) 0.077(3) 0.093(3) -0.019(2) 0.012(3) 0.003(3)
C17 0.147(5) 0.080(3) 0.109(4) -0.032(3) 0.018(4) -0.001(3)
C18 0.069(2) 0.073(2) 0.065(2) 0.0010(19) -0.0096(19) 0.013(2)
C19 0.102(4) 0.088(3) 0.077(3) 0.021(2) -0.003(3) 0.002(3)
C20 0.152(5) 0.109(4) 0.096(4) 0.036(3) -0.002(4) 0.012(4)

loop_
_atom_type_symbol
_atom_type_description
_atom_type_scat_dispersion_real
_atom_type_scat_dispersion_imag
_atom_type_scat_source
C C 0.0033 0.0016 'International Tables Vol C Tables 4.2.6.8 and 6.1.1.4'
H H 0.0000 0.0000 'International Tables Vol C Tables 4.2.6.8 and 6.1.1.4'
N N 0.0061 0.0033 'International Tables Vol C Tables 4.2.6.8 and 6.1.1.4'
P P 0.1023 0.0942 'International Tables Vol C Tables 4.2.6.8 and 6.1.1.4'
S S 0.1246 0.1234 'International Tables Vol C Tables 4.2.6.8 and 6.1.1.4'
Pd Pd -0.9988 1.0072 'International Tables Vol C Tables 4.2.6.8 and 6.1.1.4'

loop_
_geom_angle_atom_site_label_1
_geom_angle_atom_site_label_2
_geom_angle_atom_site_label_3
_geom_angle
_geom_angle_site_symmetry_1
_geom_angle_site_symmetry_3
_geom_angle_publ_flag
N1 Pd1 N1 180.00(17) . 2_665 ?
N1 Pd1 P1 87.16(10) . 2_665 ?
N1 Pd1 P1 92.84(10) 2_665 2_665 ?
N1 Pd1 P1 92.84(10) . . ?
N1 Pd1 P1 87.16(10) 2_665 . ?
P1 Pd1 P1 180.00(5) 2_665 . ?
C5 P1 C2 105.55(17) . . ?
C5 P1 C8 106.96(18) . . ?
C2 P1 C8 106.34(19) . . ?
C5 P1 Pd1 110.94(13) . . ?
C2 P1 Pd1 111.67(13) . . ?
C8 P1 Pd1 114.81(13) . . ?
C1 N1 Pd1 176.5(3) . . ?
N1 C1 S1 179.8(4) . . ?
C3 C2 P1 113.7(3) . . ?
C4 C3 C2 113.2(4) . . ?
C6 C5 P1 114.0(3) . . ?
C7 C6 C5 113.0(4) . . ?
C9 C8 P1 117.1(3) . . ?
C10 C9 C8 112.4(4) . . ?
S2 Pd2 S2 180.0 2_654 . ?
S2 Pd2 P2 92.93(4) 2_654 2_654 ?
S2 Pd2 P2 87.07(4) . 2_654 ?
S2 Pd2 P2 87.07(4) 2_654 . ?
S2 Pd2 P2 92.93(4) . . ?
P2 Pd2 P2 180.00(4) 2_654 . ?
C11 S2 Pd2 99.80(18) . . ?
C12 P2 C18 105.08(18) . . ?
C12 P2 C15 105.62(18) . . ?
C18 P2 C15 105.08(19) . . ?
C12 P2 Pd2 109.84(13) . . ?
C18 P2 Pd2 112.77(13) . . ?
C15 P2 Pd2 117.51(13) . . ?
N2 C11 S2 176.7(6) . . ?
C13 C12 P2 112.5(3) . . ?
C14 C13 C12 113.5(4) . . ?
C16 C15 P2 116.2(3) . . ?
C15 C16 C17 112.8(4) . . ?
C19 C18 P2 114.4(3) . . ?
C18 C19 C20 112.8(4) . . ?

loop_
_geom_bond_atom_site_label_1
_geom_bond_atom_site_label_2
_geom_bond_distance
_geom_bond_site_symmetry_2
_geom_bond_publ_flag
Pd1 N1 1.983(3) . ?
Pd1 N1 1.983(3) 2_665 ?
Pd1 P1 2.3248(10) 2_665 ?
Pd1 P1 2.3248(10) . ?
S1 C1 1.612(4) . ?
P1 C5 1.812(4) . ?
P1 C2 1.815(4) . ?
P1 C8 1.821(4) . ?
N1 C1 1.130(5) . ?
C2 C3 1.540(6) . ?
C3 C4 1.490(6) . ?
C5 C6 1.520(5) . ?
C6 C7 1.506(6) . ?
C8 C9 1.512(5) . ?
C9 C10 1.504(6) . ?
Pd2 S2 2.3371(10) 2_654 ?
Pd2 S2 2.3371(10) . ?
Pd2 P2 2.3500(10) 2_654 ?
Pd2 P2 2.3500(10) . ?
S2 C11 1.646(6) . ?
P2 C12 1.820(4) . ?
P2 C18 1.823(4) . ?
P2 C15 1.829(4) . ?
N2 C11 1.148(6) . ?
C12 C13 1.526(5) . ?
C13 C14 1.482(6) . ?
C15 C16 1.516(5) . ?
C16 C17 1.521(6) . ?
C18 C19 1.502(6) . ?
C19 C20 1.507(6) . ?
